data_7706927
loop_
_publ_author_name
'Weller, Ruth'
'M\"uller, Igor'
'Duhayon, Carine'
'Sabo-Etienne, Sylviane'
'Bontemps, S\'ebastien'
'Werncke, C. Gunnar'

_publ_section_title
;
 Quasilinear 3d-metal(i) complexes
 [KM(N(Dipp)SiR<sub>3</sub>)<sub>2</sub>] (M = Cr-Co) - structural
 diversity, solution state behaviour and reactivity.
;
_journal_issue 14
_journal_name_full 'Dalton transactions (Cambridge, England : 2003)'
_journal_page_first 4890
_journal_page_last 4903
_journal_paper_doi 10.1039/d1dt00121c
_journal_volume 50
_journal_year 2021
_chemical_formula_moiety 'C30 H52 K Mn N2 Si2'
_chemical_formula_sum 'C30 H52 K Mn N2 Si2'
_chemical_formula_weight 590.97
_space_group_crystal_system monoclinic
_space_group_IT_number 14
_space_group_name_Hall '-P 2yn'
_space_group_name_H-M_alt 'P 1 21/n 1'
_symmetry_Int_Tables_number 14
_atom_sites_solution_primary dual
_audit_creation_date 2020-06-22
_audit_creation_method
;
Olex2 1.2
(compiled 2018.05.29 svn.r3508 for OlexSys, GUI svn.r5506)
;
_audit_update_record
;
2020-06-22 deposited with the CCDC.	2021-03-03 downloaded from the CCDC.
;
_cell_angle_alpha 90
_cell_angle_beta 108.652(2)
_cell_angle_gamma 90
_cell_formula_units_Z 4
_cell_length_a 11.6778(6)
_cell_length_b 17.5423(9)
_cell_length_c 17.8495(8)
_cell_measurement_reflns_used 9812
_cell_measurement_temperature 100
_cell_measurement_theta_max 26.143
_cell_measurement_theta_min 2.183
_cell_volume 3464.5(3)
_computing_cell_refinement 'SAINT v8.37A (Bruker, 2015)'
_computing_data_reduction 'SAINT v8.37A (Bruker, 2015)'
_computing_molecular_graphics 'Olex2 (Dolomanov et al., 2009)'
_computing_publication_material 'Olex2 (Dolomanov et al., 2009)'
_computing_structure_refinement 'olex2.refine (Bourhis et al., 2015)'
_computing_structure_solution 'ShelXT (Sheldrick, 2015)'
_diffrn_ambient_temperature 100.01
_diffrn_detector 'Bruker APEX2 area detector'
_diffrn_detector_area_resol_mean 7.9
_diffrn_detector_type 'CCD area detector'
_diffrn_measured_fraction_theta_full 0.9967
_diffrn_measured_fraction_theta_max 0.9967
_diffrn_measurement_device 'three-circle diffractometer'
_diffrn_measurement_device_type 'Bruker D8 Quest'
_diffrn_measurement_method '\w and \f scans'
_diffrn_radiation_monochromator 'mirror optics'
_diffrn_radiation_probe x-ray
_diffrn_radiation_type 'Mo K\a'
_diffrn_radiation_wavelength 0.71073
_diffrn_reflns_av_R_equivalents 0.1314
_diffrn_reflns_av_unetI/netI 0.0575
_diffrn_reflns_limit_h_max 14
_diffrn_reflns_limit_h_min -14
_diffrn_reflns_limit_k_max 22
_diffrn_reflns_limit_k_min -22
_diffrn_reflns_limit_l_max 22
_diffrn_reflns_limit_l_min -22
_diffrn_reflns_number 76754
_diffrn_reflns_theta_full 26.6822
_diffrn_reflns_theta_max 26.68
_diffrn_reflns_theta_min 2.18
_diffrn_source 'microfocus sealed X-ray tube'
_diffrn_source_type 'Incoatec I\ms'
_exptl_absorpt_coefficient_mu 0.590
_exptl_absorpt_correction_T_max 0.7453
_exptl_absorpt_correction_T_min 0.5652
_exptl_absorpt_correction_type multi-scan
_exptl_absorpt_process_details
;
SADABS-2016/2 (Bruker,2016/2) was used for absorption correction.
wR2(int) was 0.1795 before and 0.0773 after correction.
The Ratio of minimum to maximum transmission is 0.7584.
The \l/2 correction factor is Not present.
;
_exptl_crystal_colour 'dull dark violet'
_exptl_crystal_colour_lustre dull
_exptl_crystal_colour_modifier dark
_exptl_crystal_colour_primary violet
_exptl_crystal_density_diffrn 1.1329
_exptl_crystal_description block
_exptl_crystal_F_000 1275.1708
_exptl_crystal_size_max 0.236
_exptl_crystal_size_mid 0.179
_exptl_crystal_size_min 0.132
_refine_diff_density_max 0.8356
_refine_diff_density_min -0.5105
_refine_diff_density_rms 0.1434
_refine_ls_d_res_high 0.7914
_refine_ls_d_res_low 9.3585
_refine_ls_goodness_of_fit_ref 1.0112
_refine_ls_hydrogen_treatment refall
_refine_ls_matrix_type full
_refine_ls_number_constraints 0
_refine_ls_number_parameters 533
_refine_ls_number_reflns 7299
_refine_ls_number_restraints 0
_refine_ls_restrained_S_all 1.0112
_refine_ls_R_factor_all 0.0509
_refine_ls_R_factor_gt 0.0357
_refine_ls_shift/su_max 0.0018
_refine_ls_shift/su_mean 0.0001
_refine_ls_structure_factor_coef Fsqd
_refine_ls_weighting_details 'w=1/[\s^2^(Fo^2^)+(0.0417P)^2^] where P=(Fo^2^+2Fc^2^)/3'
_refine_ls_weighting_scheme calc
_refine_ls_wR_factor_gt 0.0767
_refine_ls_wR_factor_ref 0.0824
_reflns_Friedel_coverage 0.0
_reflns_limit_h_max 10
_reflns_limit_h_min -14
_reflns_limit_k_max 22
_reflns_limit_k_min 0
_reflns_limit_l_max 22
_reflns_limit_l_min -9
_reflns_number_gt 5868
_reflns_number_total 7299
_reflns_threshold_expression I>=2u(I)
_cod_data_source_file d1dt00121c2.cif
_cod_data_source_block 2_KMn
_cod_depositor_comments 'Adding full bibliography for 7706910--7706927.cif.'
_cod_original_sg_symbol_Hall '-P 2ybc (x-z,y,z)'
_cod_database_code 7706927
_olex2_refinement_description
;
;
_olex2_submission_special_instructions 'No special instructions were received'

loop_
_space_group_symop_id
_space_group_symop_operation_xyz
1 x,y,z
2 -x+1/2,y+1/2,-z+1/2
3 -x,-y,-z
4 x-1/2,-y-1/2,z-1/2

loop_
_atom_site_label
_atom_site_type_symbol
_atom_site_fract_x
_atom_site_fract_y
_atom_site_fract_z
_atom_site_U_iso_or_equiv
_atom_site_adp_type
_atom_site_occupancy
_atom_site_refinement_flags_posn
Mn1 Mn 0.42400(2) 0.694512(13) 0.723972(14) 0.01174(8) Uani 1.000000 .
K1 K 0.13358(4) 0.40964(2) 0.76902(2) 0.01901(10) Uani 1.000000 .
Si2 Si 0.27192(4) 0.65819(2) 0.84463(2) 0.01115(10) Uani 1.000000 .
Si1 Si 0.60664(5) 0.67224(3) 0.62753(3) 0.01433(11) Uani 1.000000 .
N2 N 0.33227(13) 0.62882(7) 0.77374(7) 0.0118(3) Uani 1.000000 .
N1 N 0.52888(13) 0.73540(7) 0.66666(7) 0.0108(3) Uani 1.000000 .
C007 C 0.54652(15) 0.81511(9) 0.66553(9) 0.0092(3) Uani 1.000000 .
C008 C 0.63019(15) 0.85377(9) 0.72987(9) 0.0114(3) Uani 1.000000 .
C009 C 0.47766(15) 0.85938(9) 0.59913(9) 0.0106(3) Uani 1.000000 .
C00A C 0.21633(16) 0.54395(9) 0.66516(9) 0.0131(3) Uani 1.000000 .
C00B C 0.31152(15) 0.55638(9) 0.73771(9) 0.0100(3) Uani 1.000000 .
C00C C 0.49231(16) 0.93838(9) 0.60023(9) 0.0129(3) Uani 1.000000 .
H00C H 0.4439(17) 0.9680(10) 0.5561(10) 0.008(4) Uiso 1.000000 .
C00D C 0.12487(16) 0.60616(11) 0.62870(9) 0.0171(4) Uani 1.000000 .
H00D H 0.1382(17) 0.6481(11) 0.6586(11) 0.006(4) Uiso 1.000000 .
C00E C 0.71313(16) 0.81177(10) 0.80126(9) 0.0144(3) Uani 1.000000 .
H00E H 0.700(2) 0.7563(12) 0.7927(11) 0.020(5) Uiso 1.000000 .
C00F C 0.39014(15) 0.49398(9) 0.77055(9) 0.0124(3) Uani 1.000000 .
C00G C 0.37853(17) 0.42603(10) 0.72872(10) 0.0170(4) Uani 1.000000 .
H00G H 0.4331(19) 0.3855(11) 0.7500(11) 0.014(5) Uiso 1.000000 .
C00H C 0.49191(16) 0.50236(10) 0.84883(10) 0.0158(3) Uani 1.000000 .
H00H H 0.4743(19) 0.5448(12) 0.8764(11) 0.017(5) Uiso 1.000000 .
C00I C 0.57117(16) 0.97592(9) 0.66479(10) 0.0147(3) Uani 1.000000 .
H00I H 0.5782(18) 1.0295(12) 0.6654(10) 0.013(5) Uiso 1.000000 .
C00J C 0.38340(16) 0.82310(9) 0.52838(9) 0.0135(3) Uani 1.000000 .
H00J H 0.3986(18) 0.7705(12) 0.5320(10) 0.011(4) Uiso 1.000000 .
C00K C 0.63971(16) 0.93317(9) 0.72858(10) 0.0138(3) Uani 1.000000 .
H00K H 0.6949(19) 0.9581(11) 0.7715(12) 0.016(5) Uiso 1.000000 .
C00L C 0.20833(17) 0.47427(10) 0.62595(9) 0.0171(4) Uani 1.000000 .
H00L H 0.1440(18) 0.4676(10) 0.5768(11) 0.013(5) Uiso 1.000000 .
C00M C 0.12901(18) 0.71521(11) 0.80502(11) 0.0215(4) Uani 1.000000 .
H00a H 0.140(2) 0.7552(15) 0.7727(15) 0.044(7) Uiso 1.000000 .
H00b H 0.063(3) 0.6836(15) 0.7758(15) 0.042(7) Uiso 1.000000 .
H00f H 0.105(2) 0.7380(13) 0.8483(14) 0.035(6) Uiso 1.000000 .
C00N C 0.22660(19) 0.57403(11) 0.89376(11) 0.0199(4) Uani 1.000000 .
H00m H 0.154(2) 0.5522(12) 0.8592(13) 0.025(5) Uiso 1.000000 .
H00n H 0.297(2) 0.5364(14) 0.9104(14) 0.038(6) Uiso 1.000000 .
H00o H 0.205(2) 0.5894(13) 0.9376(14) 0.030(6) Uiso 1.000000 .
C00O C 0.28928(17) 0.41582(10) 0.65609(10) 0.0188(4) Uani 1.000000 .
H00p H 0.2841(19) 0.3680(12) 0.6292(12) 0.020(5) Uiso 1.000000 .
C00P C 0.75231(19) 0.63836(12) 0.70063(12) 0.0241(4) Uani 1.000000 .
H00q H 0.815(3) 0.6790(15) 0.7119(15) 0.043(7) Uiso 1.000000 .
H00r H 0.737(3) 0.6200(17) 0.7517(17) 0.058(8) Uiso 1.000000 .
H00s H 0.783(2) 0.5991(14) 0.6775(14) 0.034(6) Uiso 1.000000 .
C00Q C 0.84595(18) 0.82581(12) 0.80985(12) 0.0247(4) Uani 1.000000 .
H00t H 0.861(2) 0.8130(13) 0.7614(16) 0.039(7) Uiso 1.000000 .
H00u H 0.867(2) 0.8784(14) 0.8211(13) 0.030(6) Uiso 1.000000 .
H00v H 0.900(2) 0.7962(14) 0.8527(14) 0.036(6) Uiso 1.000000 .
C00R C 0.3924(2) 0.85203(11) 0.44960(10) 0.0208(4) Uani 1.000000 .
H00w H 0.369(2) 0.9069(14) 0.4421(13) 0.031(6) Uiso 1.000000 .
H00x H 0.472(2) 0.8444(13) 0.4464(12) 0.028(6) Uiso 1.000000 .
H00y H 0.336(2) 0.8263(12) 0.4071(13) 0.023(5) Uiso 1.000000 .
C00S C 0.38378(18) 0.71679(11) 0.92153(11) 0.0204(4) Uani 1.000000 .
H00z H 0.453(2) 0.6886(13) 0.9446(13) 0.026(6) Uiso 1.000000 .
H H 0.402(3) 0.7612(15) 0.8982(15) 0.042(7) Uiso 1.000000 .
Ha H 0.350(2) 0.7319(13) 0.9653(14) 0.033(6) Uiso 1.000000 .
C00T C 0.5035(2) 0.43305(12) 0.90293(12) 0.0305(5) Uani 1.000000 .
H00 H 0.426(3) 0.4226(15) 0.9124(15) 0.045(7) Uiso 1.000000 .
Hb H 0.533(2) 0.3892(15) 0.8791(14) 0.039(7) Uiso 1.000000 .
Hc H 0.563(2) 0.4436(14) 0.9542(15) 0.039(6) Uiso 1.000000 .
C00U C -0.0030(2) 0.58068(14) 0.62127(13) 0.0293(5) Uani 1.000000 .
H0aa H -0.026(3) 0.5362(16) 0.5890(16) 0.046(7) Uiso 1.000000 .
Hd H -0.008(2) 0.5662(14) 0.6709(15) 0.038(7) Uiso 1.000000 .
He H -0.061(3) 0.6177(15) 0.5997(15) 0.044(7) Uiso 1.000000 .
C00V C 0.25705(18) 0.83687(11) 0.53317(11) 0.0204(4) Uani 1.000000 .
H1aa H 0.248(2) 0.8162(12) 0.5808(14) 0.027(6) Uiso 1.000000 .
Hf H 0.2416(19) 0.8898(12) 0.5323(11) 0.017(5) Uiso 1.000000 .
Hg H 0.197(3) 0.8143(14) 0.4898(15) 0.040(7) Uiso 1.000000 .
C00W C 0.6875(2) 0.83433(12) 0.87692(10) 0.0243(4) Uani 1.000000 .
H2aa H 0.698(2) 0.8870(13) 0.8882(12) 0.024(5) Uiso 1.000000 .
Hh H 0.604(2) 0.8208(12) 0.8737(12) 0.025(6) Uiso 1.000000 .
Hi H 0.740(2) 0.8075(14) 0.9227(16) 0.041(7) Uiso 1.000000 .
C00X C 0.1331(2) 0.63091(13) 0.54820(11) 0.0265(4) Uani 1.000000 .
H3aa H 0.213(3) 0.6470(13) 0.5519(13) 0.034(6) Uiso 1.000000 .
Hj H 0.114(2) 0.5894(13) 0.5106(14) 0.029(6) Uiso 1.000000 .
Hk H 0.073(2) 0.6691(13) 0.5261(13) 0.029(6) Uiso 1.000000 .
C00Y C 0.61088(19) 0.51798(14) 0.83456(13) 0.0314(5) Uani 1.000000 .
H4aa H 0.638(3) 0.4730(17) 0.8070(17) 0.055(8) Uiso 1.000000 .
Hl H 0.608(3) 0.5647(17) 0.8077(17) 0.053(8) Uiso 1.000000 .
Hm H 0.678(3) 0.5210(14) 0.8850(16) 0.044(7) Uiso 1.000000 .
C00Z C 0.6488(2) 0.71491(14) 0.54376(12) 0.0309(5) Uani 1.000000 .
H5aa H 0.576(3) 0.7207(17) 0.4990(18) 0.057(8) Uiso 1.000000 .
Hn H 0.690(3) 0.7631(16) 0.5607(16) 0.049(8) Uiso 1.000000 .
Ho H 0.699(2) 0.6809(14) 0.5287(14) 0.035(6) Uiso 1.000000 .
C010 C 0.5114(2) 0.58545(12) 0.59130(15) 0.0328(5) Uani 1.000000 .
H01a H 0.490(3) 0.5575(15) 0.6357(16) 0.048(7) Uiso 1.000000 .
H01b H 0.442(3) 0.5982(15) 0.5510(16) 0.044(7) Uiso 1.000000 .
H01c H 0.557(2) 0.5485(15) 0.5688(15) 0.042(7) Uiso 1.000000 .

loop_
_atom_site_aniso_label
_atom_site_aniso_U_11
_atom_site_aniso_U_22
_atom_site_aniso_U_33
_atom_site_aniso_U_12
_atom_site_aniso_U_13
_atom_site_aniso_U_23
Mn1 0.01356(14) 0.00900(13) 0.01506(13) -0.00088(10) 0.00795(10) 0.00122(9)
K1 0.0209(2) 0.01689(19) 0.02412(19) -0.00324(15) 0.01412(16) 0.00084(15)
Si2 0.0116(2) 0.0101(2) 0.0131(2) -0.00203(17) 0.00580(17) -0.00164(16)
Si1 0.0173(3) 0.0119(2) 0.0172(2) 0.00435(18) 0.01036(19) 0.00107(17)
N2 0.0149(8) 0.0080(6) 0.0142(6) -0.0014(5) 0.0071(5) 0.0003(5)
N1 0.0136(7) 0.0072(6) 0.0139(6) 0.0002(5) 0.0074(5) 0.0018(5)
C007 0.0086(8) 0.0096(7) 0.0129(7) 0.0008(6) 0.0082(6) 0.0010(6)
C008 0.0101(8) 0.0140(8) 0.0131(7) 0.0014(6) 0.0079(6) 0.0029(6)
C009 0.0109(8) 0.0124(8) 0.0113(7) 0.0015(6) 0.0075(6) 0.0013(6)
C00A 0.0153(9) 0.0150(8) 0.0117(7) -0.0026(7) 0.0081(6) 0.0012(6)
C00B 0.0117(8) 0.0092(7) 0.0123(7) -0.0013(6) 0.0082(6) 0.0014(6)
C00C 0.0144(9) 0.0122(8) 0.0134(7) 0.0027(7) 0.0062(7) 0.0044(6)
C00D 0.0169(10) 0.0220(9) 0.0109(7) 0.0018(7) 0.0026(6) 0.0033(7)
C00E 0.0142(9) 0.0146(8) 0.0143(8) 0.0006(7) 0.0043(6) 0.0019(6)
C00F 0.0106(8) 0.0120(8) 0.0169(7) -0.0014(6) 0.0078(6) 0.0018(6)
C00G 0.0174(10) 0.0109(8) 0.0260(9) 0.0015(7) 0.0118(7) 0.0015(7)
C00H 0.0136(9) 0.0145(8) 0.0189(8) 0.0008(7) 0.0044(7) 0.0010(7)
C00I 0.0179(9) 0.0072(8) 0.0211(8) -0.0017(7) 0.0091(7) 0.0015(6)
C00J 0.0159(9) 0.0112(8) 0.0124(7) 0.0020(7) 0.0032(6) 0.0014(6)
C00K 0.0122(9) 0.0149(8) 0.0154(8) -0.0033(7) 0.0059(7) -0.0026(6)
C00L 0.0206(10) 0.0187(9) 0.0129(8) -0.0054(7) 0.0065(7) -0.0026(7)
C00M 0.0192(10) 0.0194(9) 0.0269(10) 0.0032(8) 0.0086(8) -0.0044(8)
C00N 0.0245(11) 0.0192(9) 0.0207(9) -0.0036(8) 0.0139(8) -0.0007(7)
C00O 0.0244(10) 0.0144(8) 0.0219(8) -0.0055(7) 0.0133(7) -0.0074(7)
C00P 0.0239(11) 0.0226(10) 0.0297(10) 0.0103(9) 0.0142(8) 0.0065(8)
C00Q 0.0161(10) 0.0264(11) 0.0282(10) 0.0008(8) 0.0023(8) 0.0064(8)
C00R 0.0269(12) 0.0217(10) 0.0124(8) 0.0014(8) 0.0043(8) 0.0008(7)
C00S 0.0191(10) 0.0224(10) 0.0207(9) -0.0065(8) 0.0078(8) -0.0075(8)
C00T 0.0297(13) 0.0294(11) 0.0261(10) -0.0010(9) 0.0001(9) 0.0121(9)
C00U 0.0175(11) 0.0372(12) 0.0325(11) 0.0047(9) 0.0071(8) 0.0053(10)
C00V 0.0156(10) 0.0204(10) 0.0234(9) -0.0003(8) 0.0037(8) -0.0035(8)
C00W 0.0340(13) 0.0242(10) 0.0149(9) 0.0038(9) 0.0083(8) 0.0033(7)
C00X 0.0307(13) 0.0308(11) 0.0182(9) 0.0059(10) 0.0081(8) 0.0095(8)
C00Y 0.0154(10) 0.0442(13) 0.0338(11) -0.0067(9) 0.0065(9) -0.0007(10)
C00Z 0.0363(13) 0.0377(13) 0.0285(10) 0.0166(11) 0.0239(10) 0.0107(9)
C010 0.0335(13) 0.0229(10) 0.0450(13) -0.0001(9) 0.0171(11) -0.0142(10)

loop_
_atom_type_symbol
_atom_type_scat_dispersion_real
_atom_type_scat_dispersion_imag
_atom_type_scat_Cromer_Mann_a1
_atom_type_scat_Cromer_Mann_a2
_atom_type_scat_Cromer_Mann_a3
_atom_type_scat_Cromer_Mann_a4
_atom_type_scat_Cromer_Mann_b1
_atom_type_scat_Cromer_Mann_b2
_atom_type_scat_Cromer_Mann_b3
_atom_type_scat_Cromer_Mann_b4
_atom_type_scat_Cromer_Mann_c
_atom_type_scat_source
_atom_type_scat_dispersion_source
C 0.00350 0.00160 2.31000 1.02000 1.58860 0.86500 20.84390 10.20750 0.56870 51.65120 0.215599998832 'International Tables Volume C Table 6.1.1.4 (pp. 500-502)' custom
H 0.00000 0.00000 0.49300 0.32291 0.14019 0.04081 10.51090 26.12570 3.14236 57.79970 0.0030380000826 'International Tables Volume C Table 6.1.1.4 (pp. 500-502)' custom
K 0.21170 0.26560 8.21860 7.43980 1.05190 0.86590 12.79490 0.77480 213.18700 41.68410 1.42279994488 'International Tables Volume C Table 6.1.1.4 (pp. 500-502)' custom
Mn 0.34780 0.73260 11.28190 7.35730 3.01930 2.24410 5.34090 0.34320 17.86740 83.75430 1.089599967 'International Tables Volume C Table 6.1.1.4 (pp. 500-502)' custom
N 0.00650 0.00320 12.21260 3.13220 2.01250 1.16630 0.00570 9.89330 28.99750 0.58260 -11.5290002823 'International Tables Volume C Table 6.1.1.4 (pp. 500-502)' custom
Si 0.08190 0.07060 6.29150 3.03530 1.98910 1.54100 2.43860 32.33370 0.67850 81.69370 1.14069998264 'International Tables Volume C Table 6.1.1.4 (pp. 500-502)' custom

loop_
_geom_angle_atom_site_label_1
_geom_angle_atom_site_label_2
_geom_angle_atom_site_label_3
_geom_angle
_geom_angle_site_symmetry_1
_geom_angle_site_symmetry_3
_geom_angle_publ_flag
N1 Mn1 N2 165.56(6) . . ?
C008 K1 C007 25.54(4) 2_546 2_546 ?
C009 K1 C007 26.09(4) 2_546 2_546 ?
C009 K1 C008 44.90(4) 2_546 2_546 ?
C00A K1 C007 156.67(4) . 2_546 ?
C00A K1 C008 131.61(4) . 2_546 ?
C00A K1 C009 151.12(4) . 2_546 ?
C00B K1 C007 161.49(4) . 2_546 ?
C00B K1 C008 147.85(4) . 2_546 ?
C00B K1 C009 137.66(4) . 2_546 ?
C00B K1 C00A 24.17(4) . . ?
C00C K1 C007 45.23(4) 2_546 2_546 ?
C00C K1 C008 51.53(4) 2_546 2_546 ?
C00C K1 C009 25.49(4) 2_546 2_546 ?
C00C K1 C00A 125.67(4) 2_546 . ?
C00C K1 C00B 116.35(4) 2_546 . ?
C00F K1 C007 157.94(4) . 2_546 ?
C00F K1 C008 171.24(4) . 2_546 ?
C00F K1 C009 134.51(4) . 2_546 ?
C00F K1 C00A 43.10(4) . . ?
C00F K1 C00B 24.16(4) . . ?
C00F K1 C00C 123.39(4) . 2_546 ?
C00G K1 C007 151.57(4) . 2_546 ?
C00G K1 C008 162.85(4) . 2_546 ?
C00G K1 C009 144.01(5) . 2_546 ?
C00G K1 C00A 50.72(4) . . ?
C00G K1 C00B 42.81(4) . . ?
C00G K1 C00C 144.58(5) . 2_546 ?
C00G K1 C00F 24.50(4) . . ?
C00I K1 C007 52.75(4) 2_546 2_546 ?
C00I K1 C008 44.30(4) 2_546 2_546 ?
C00I K1 C009 45.00(4) 2_546 2_546 ?
C00I K1 C00A 109.41(4) 2_546 . ?
C00I K1 C00B 110.28(4) 2_546 . ?
C00I K1 C00C 25.17(4) 2_546 2_546 ?
C00I K1 C00F 127.62(4) 2_546 . ?
C00I K1 C00G 151.92(5) 2_546 . ?
C00K K1 C007 44.74(4) 2_546 2_546 ?
C00K K1 C008 24.96(4) 2_546 2_546 ?
C00K K1 C009 51.83(4) 2_546 2_546 ?
C00K K1 C00A 112.39(4) 2_546 . ?
C00K K1 C00B 123.58(4) 2_546 . ?
C00K K1 C00C 43.76(4) 2_546 2_546 ?
C00K K1 C00F 146.30(4) 2_546 . ?
C00K K1 C00G 162.87(5) 2_546 . ?
C00K K1 C00I 24.83(4) 2_546 2_546 ?
C00L K1 C007 150.43(4) . 2_546 ?
C00L K1 C008 128.49(4) . 2_546 ?
C00L K1 C009 171.28(5) . 2_546 ?
C00L K1 C00A 24.70(4) . . ?
C00L K1 C00B 42.97(4) . . ?
C00L K1 C00C 148.24(5) . 2_546 ?
C00L K1 C00F 50.79(4) . . ?
C00L K1 C00G 44.24(5) . . ?
C00L K1 C00I 126.80(5) . 2_546 ?
C00L K1 C00K 119.59(5) . 2_546 ?
C00O K1 C007 147.83(4) . 2_546 ?
C00O K1 C008 140.06(4) . 2_546 ?
C00O K1 C009 162.92(5) . 2_546 ?
C00O K1 C00A 44.10(4) . . ?
C00O K1 C00B 50.66(4) . . ?
C00O K1 C00C 166.78(4) . 2_546 ?
C00O K1 C00F 44.08(4) . . ?
C00O K1 C00G 25.50(5) . . ?
C00O K1 C00I 152.08(5) . 2_546 ?
C00O K1 C00K 141.86(5) . 2_546 ?
C00O K1 C00L 25.41(5) . . ?
C00M Si2 N2 114.08(8) . . ?
C00N Si2 N2 110.65(8) . . ?
C00N Si2 C00M 104.19(9) . . ?
C00S Si2 N2 110.59(8) . . ?
C00S Si2 C00M 108.13(9) . . ?
C00S Si2 C00N 108.92(9) . . ?
C00P Si1 N1 113.64(8) . . ?
C00Z Si1 N1 112.04(8) . . ?
C00Z Si1 C00P 105.66(10) . . ?
C010 Si1 N1 109.37(9) . . ?
C010 Si1 C00P 106.76(10) . . ?
C010 Si1 C00Z 109.14(11) . . ?
Si2 N2 Mn1 124.70(7) . . ?
C00B N2 Mn1 111.15(10) . . ?
C00B N2 Si2 123.84(11) . . ?
Si1 N1 Mn1 118.37(7) . . ?
C007 N1 Mn1 119.08(10) . . ?
C007 N1 Si1 122.28(11) . . ?
N1 C007 K1 113.20(10) . 2_556 ?
C008 C007 K1 79.55(9) . 2_556 ?
C008 C007 N1 121.76(14) . . ?
C009 C007 K1 76.03(9) . 2_556 ?
C009 C007 N1 120.19(14) . . ?
C009 C007 C008 118.04(14) . . ?
C007 C008 K1 74.91(9) . 2_556 ?
C00E C008 K1 119.56(10) . 2_556 ?
C00E C008 C007 122.36(14) . . ?
C00K C008 K1 77.26(10) . 2_556 ?
C00K C008 C007 120.02(14) . . ?
C00K C008 C00E 117.61(15) . . ?
C007 C009 K1 77.88(9) . 2_556 ?
C00C C009 K1 77.87(9) . 2_556 ?
C00C C009 C007 119.58(14) . . ?
C00J C009 K1 111.97(10) . 2_556 ?
C00J C009 C007 121.71(14) . . ?
C00J C009 C00C 118.63(14) . . ?
C00B C00A K1 83.31(9) . . ?
C00D C00A K1 117.23(11) . . ?
C00D C00A C00B 121.01(14) . . ?
C00L C00A K1 71.01(9) . . ?
C00L C00A C00B 119.73(15) . . ?
C00L C00A C00D 119.25(15) . . ?
N2 C00B K1 128.36(10) . . ?
C00A C00B K1 72.52(9) . . ?
C00A C00B N2 121.44(14) . . ?
C00F C00B K1 72.80(9) . . ?
C00F C00B N2 120.62(14) . . ?
C00F C00B C00A 117.83(14) . . ?
C009 C00C K1 76.64(9) . 2_556 ?
C00I C00C K1 78.77(10) . 2_556 ?
C00I C00C C009 121.87(15) . . ?
C00U C00D C00A 111.19(16) . . ?
C00X C00D C00A 111.01(15) . . ?
C00X C00D C00U 110.80(16) . . ?
C00Q C00E C008 111.08(14) . . ?
C00W C00E C008 111.30(15) . . ?
C00W C00E C00Q 110.43(16) . . ?
C00B C00F K1 83.04(10) . . ?
C00G C00F K1 71.46(10) . . ?
C00G C00F C00B 119.81(15) . . ?
C00H C00F K1 119.04(10) . . ?
C00H C00F C00B 120.84(14) . . ?
C00H C00F C00G 119.25(15) . . ?
C00F C00G K1 84.04(10) . . ?
C00O C00G K1 74.87(11) . . ?
C00O C00G C00F 121.77(16) . . ?
C00T C00H C00F 112.77(15) . . ?
C00Y C00H C00F 110.57(15) . . ?
C00Y C00H C00T 110.42(17) . . ?
C00C C00I K1 76.06(10) . 2_556 ?
C00K C00I K1 78.67(10) . 2_556 ?
C00K C00I C00C 118.74(15) . . ?
C00R C00J C009 112.28(15) . . ?
C00V C00J C009 110.05(14) . . ?
C00V C00J C00R 110.58(15) . . ?
C008 C00K K1 77.79(10) . 2_556 ?
C00I C00K K1 76.49(10) . 2_556 ?
C00I C00K C008 121.68(15) . . ?
C00A C00L K1 84.29(9) . . ?
C00O C00L K1 75.56(10) . . ?
C00O C00L C00A 121.77(16) . . ?
C00N H00m K1 126.5(17) . . ?
C00G C00O K1 79.63(10) . . ?
C00L C00O K1 79.03(10) . . ?
C00L C00O C00G 118.86(16) . . ?
C00V H1aa K1 115.3(15) . 2_556 ?

loop_
_geom_bond_atom_site_label_1
_geom_bond_atom_site_label_2
_geom_bond_distance
_geom_bond_site_symmetry_2
_geom_bond_publ_flag
Mn1 N2 1.9680(13) . ?
Mn1 N1 1.9654(13) . ?
K1 C007 3.1796(16) 2_546 ?
K1 C008 3.2386(17) 2_546 ?
K1 C009 3.1558(16) 2_546 ?
K1 C00A 3.3268(16) . ?
K1 C00B 3.4641(16) . ?
K1 C00C 3.1712(16) 2_546 ?
K1 C00F 3.3337(17) . ?
K1 C00G 3.1779(19) . ?
K1 C00I 3.2049(18) 2_546 ?
K1 C00K 3.2319(18) 2_546 ?
K1 C00L 3.1615(17) . ?
K1 C00O 3.1186(18) . ?
Si2 N2 1.7127(14) . ?
Si2 C00M 1.879(2) . ?
Si2 C00N 1.8777(18) . ?
Si2 C00S 1.8710(18) . ?
Si1 N1 1.7164(14) . ?
Si1 C00P 1.879(2) . ?
Si1 C00Z 1.873(2) . ?
Si1 C010 1.875(2) . ?
N2 C00B 1.410(2) . ?
N1 C007 1.414(2) . ?
C007 C008 1.420(2) . ?
C007 C009 1.430(2) . ?
C008 C00E 1.521(2) . ?
C008 C00K 1.398(2) . ?
C009 C00C 1.396(2) . ?
C009 C00J 1.524(2) . ?
C00A C00B 1.428(2) . ?
C00A C00D 1.520(2) . ?
C00A C00L 1.397(2) . ?
C00B C00F 1.429(2) . ?
C00C C00I 1.390(2) . ?
C00D C00U 1.523(3) . ?
C00D C00X 1.533(2) . ?
C00E C00Q 1.529(3) . ?
C00E C00W 1.526(2) . ?
C00F C00G 1.390(2) . ?
C00F C00H 1.524(2) . ?
C00G C00O 1.391(3) . ?
C00H C00T 1.532(3) . ?
C00H C00Y 1.515(3) . ?
C00I C00K 1.384(2) . ?
C00J C00R 1.530(2) . ?
C00J C00V 1.524(3) . ?
C00L C00O 1.382(3) . ?
